data_4026616
loop_
_publ_author_name
'Christopher C. Nawrat'
'William Lewis'
'Christopher J. Moody'

_publ_section_title
;
 Synthesis of Amino-1,4-benzoquinones and Their Use in Diels-Alder
 Approaches to the Aminonaphthoquinone Antibiotics
;
_journal_name_full 'Journal of Organic Chemistry'
_journal_page_first 7872
_journal_page_last 7881
_journal_paper_doi 10.1021/jo201320g
_journal_volume 76
_journal_year 2011
_chemical_formula_moiety 'C20 H23 N O7'
_chemical_formula_sum 'C20 H23 N O7'
_chemical_formula_weight 389.39
_chemical_name_systematic
; 
 ? 
;
_space_group_IT_number 2
_symmetry_cell_setting triclinic
_symmetry_space_group_name_Hall '-P 1'
_symmetry_space_group_name_H-M 'P -1'
_atom_sites_solution_hydrogens geom
_atom_sites_solution_primary direct
_atom_sites_solution_secondary difmap
_audit_creation_method 'enCIFer editing of SHELXL-97 created file'
_cell_angle_alpha 96.252(4)
_cell_angle_beta 95.176(3)
_cell_angle_gamma 98.664(4)
_cell_formula_units_Z 4
_cell_length_a 6.7216(3)
_cell_length_b 12.7333(6)
_cell_length_c 22.6190(9)
_cell_measurement_reflns_used 11276
_cell_measurement_temperature 90(2)
_cell_measurement_theta_max 74.48
_cell_measurement_theta_min 3.54
_cell_volume 1891.21(15)
_computing_cell_refinement
;
CrysAlisPro, Oxford Diffraction Ltd.,
Version 1.171.34.36 (release 02-08-2010 CrysAlis171 .NET)
(compiled Nov  6 2009,16:24:50)
;
_computing_data_collection
;
CrysAlisPro, Oxford Diffraction Ltd.,
Version 1.171.34.36 (release 02-08-2010 CrysAlis171 .NET)
(compiled Nov  6 2009,16:24:50)
;
_computing_data_reduction
;
CrysAlisPro, Oxford Diffraction Ltd.,
Version 1.171.34.36 (release 02-08-2010 CrysAlis171 .NET)
(compiled Nov  6 2009,16:24:50)
;
_computing_molecular_graphics ' ? '
_computing_publication_material 'enCIFer(Allen et al.,2004);PLATON(Spek,2003)'
_computing_structure_refinement 'SHELXL97 (Sheldrick, 2008)'
_computing_structure_solution 'SHELXS97 (Sheldrick, 2008)'
_diffrn_ambient_temperature 90(2)
_diffrn_detector_area_resol_mean 10.3613
_diffrn_measured_fraction_theta_full 0.997
_diffrn_measured_fraction_theta_max 0.980
_diffrn_measurement_device_type 'SuperNova, Single source at offset), Atlas'
_diffrn_measurement_method '\w scans'
_diffrn_radiation_monochromator mirror
_diffrn_radiation_source 'SuperNova (Cu) X-ray Source'
_diffrn_radiation_type 'Cu K\a'
_diffrn_radiation_wavelength 1.5418
_diffrn_reflns_av_R_equivalents 0.065
_diffrn_reflns_av_sigmaI/netI 0.0797
_diffrn_reflns_limit_h_max 8
_diffrn_reflns_limit_h_min -8
_diffrn_reflns_limit_k_max 15
_diffrn_reflns_limit_k_min -15
_diffrn_reflns_limit_l_max 28
_diffrn_reflns_limit_l_min -28
_diffrn_reflns_number 13070
_diffrn_reflns_theta_full 67.50
_diffrn_reflns_theta_max 74.72
_diffrn_reflns_theta_min 3.54
_diffrn_standards_decay_% 0
_diffrn_standards_number 0
_exptl_absorpt_coefficient_mu 0.870
_exptl_absorpt_correction_T_max 1.291
_exptl_absorpt_correction_T_min 0.945
_exptl_absorpt_correction_type gaussian
_exptl_absorpt_process_details
;
CrysAlisPro, Agilent Technologies,
Version 1.171.34.49 (release 20-01-2011 CrysAlis171 .NET)
(compiled Jan 20 2011,15:58:25)
numerical absorption correction based on gaussian integration over
            a multifaceted crystal model
;
_exptl_crystal_colour red
_exptl_crystal_density_diffrn 1.368
_exptl_crystal_description needle
_exptl_crystal_F_000 824
_exptl_crystal_size_max 0.4072
_exptl_crystal_size_mid 0.0581
_exptl_crystal_size_min 0.0413
_refine_diff_density_max 0.271
_refine_diff_density_min -0.282
_refine_diff_density_rms 0.052
_refine_ls_extinction_method none
_refine_ls_goodness_of_fit_ref 1.033
_refine_ls_hydrogen_treatment constr
_refine_ls_matrix_type full
_refine_ls_number_parameters 516
_refine_ls_number_reflns 13070
_refine_ls_number_restraints 0
_refine_ls_restrained_S_all 1.033
_refine_ls_R_factor_all 0.0652
_refine_ls_R_factor_gt 0.0417
_refine_ls_shift/su_max 0.000
_refine_ls_shift/su_mean 0.000
_refine_ls_structure_factor_coef Fsqd
_refine_ls_weighting_details 'calc w=1/[\s^2^(Fo^2^)+(0.0447P)^2^] where P=(Fo^2^+2Fc^2^)/3'
_refine_ls_weighting_scheme calc
_refine_ls_wR_factor_gt 0.1025
_refine_ls_wR_factor_ref 0.1095
_reflns_number_gt 9419
_reflns_number_total 13070
_reflns_threshold_expression I>2\s(I)
_cod_data_source_file jo201320g_si_002.cif
_cod_data_source_block CNCJME
_cod_original_cell_volume 1891.22(14)
_cod_database_code 4026616
_nottingham_internal_coll_name CNCJME
_nottingham_internal_coll_number 10377
_nottingham_internal_coll_client CN/CJM
_nottingham_internal_coll_type custom
_nottingham_internal_coll_frame_time '8 and 32'
_nottingham_internal_coll_frame_width 1
_nottingham_internal_coll_frame_method '\w scans'
_nottingham_internal_coll_user WL
_nottingham_internal_coll_date 4/5/2011
_nottingham_internal_process_user WL
_nottingham_internal_process_date 05/05/2011
_nottingham_internal_solution_user WL
_nottingham_internal_solution_date 5/5/2011
_nottingham_internal_refinement_user WL
_nottingham_internal_refinement_date 5/5/2011
_nottingham_internal_validation_user wl
_nottingham_internal_validation_date 6/5/2011
_nottingham_internal_archive_date 6/5/2011

loop_
_symmetry_equiv_pos_as_xyz
'x, y, z'
'-x, -y, -z'

loop_
_atom_site_label
_atom_site_type_symbol
_atom_site_fract_x
_atom_site_fract_y
_atom_site_fract_z
_atom_site_U_iso_or_equiv
_atom_site_adp_type
_atom_site_occupancy
_atom_site_symmetry_multiplicity
_atom_site_calc_flag
_atom_site_refinement_flags
O1 O 0.67494(17) 0.48887(9) 0.53297(5) 0.0182(2) Uani 1 1 d .
O2 O 0.24868(18) 0.25185(9) 0.39603(5) 0.0202(2) Uani 1 1 d .
O3 O 0.46845(17) 0.14110(9) 0.42232(5) 0.0177(2) Uani 1 1 d .
O4 O 1.13042(18) 0.17978(9) 0.52548(5) 0.0183(2) Uani 1 1 d .
O5 O 1.41692(17) 0.30038(9) 0.59642(5) 0.0174(2) Uani 1 1 d .
H5 H 1.3578 0.2442 0.5752 0.026 Uiso 1 1 calc R
O6 O 1.28137(17) 0.57669(9) 0.76848(5) 0.0170(2) Uani 1 1 d .
O7 O 1.33163(18) 0.75789(9) 0.77306(5) 0.0186(2) Uani 1 1 d .
N1 N 0.5242(2) 0.31322(10) 0.46256(6) 0.0140(3) Uani 1 1 d .
H1 H 0.4759 0.3735 0.4686 0.017 Uiso 1 1 calc R
C1 C 0.7843(2) 0.42084(12) 0.53112(7) 0.0132(3) Uani 1 1 d .
C2 C 0.7115(2) 0.31426(12) 0.49326(7) 0.0140(3) Uani 1 1 d .
C3 C 0.8290(2) 0.23665(12) 0.49259(7) 0.0157(3) Uani 1 1 d .
H3 H 0.7803 0.1695 0.4693 0.019 Uiso 1 1 calc R
C4 C 1.0277(2) 0.25333(12) 0.52664(7) 0.0149(3) Uani 1 1 d .
C4A C 1.1050(2) 0.35700(12) 0.56265(7) 0.0137(3) Uani 1 1 d .
C5 C 1.2948(2) 0.37572(13) 0.59669(7) 0.0146(3) Uani 1 1 d .
C6 C 1.3607(2) 0.47374(13) 0.63244(7) 0.0152(3) Uani 1 1 d .
H6 H 1.4900 0.4861 0.6550 0.018 Uiso 1 1 calc R
C7 C 1.2401(2) 0.55343(12) 0.63543(7) 0.0135(3) Uani 1 1 d .
C8 C 1.0519(2) 0.53600(12) 0.60085(7) 0.0142(3) Uani 1 1 d .
H8 H 0.9698 0.5906 0.6016 0.017 Uiso 1 1 calc R
C8A C 0.9859(2) 0.43877(12) 0.56551(7) 0.0127(3) Uani 1 1 d .
C9 C 0.3988(2) 0.23353(12) 0.42375(7) 0.0148(3) Uani 1 1 d .
C10 C 0.3609(3) 0.04409(13) 0.38276(8) 0.0198(3) Uani 1 1 d .
C11 C 0.4898(3) -0.03968(14) 0.39895(9) 0.0299(4) Uani 1 1 d .
H11A H 0.6282 -0.0182 0.3893 0.045 Uiso 1 1 calc R
H11B H 0.4320 -0.1091 0.3761 0.045 Uiso 1 1 calc R
H11C H 0.4920 -0.0455 0.4418 0.045 Uiso 1 1 calc R
C12 C 0.3670(3) 0.06214(15) 0.31795(8) 0.0292(4) Uani 1 1 d .
H12A H 0.2849 0.1170 0.3090 0.044 Uiso 1 1 calc R
H12B H 0.3129 -0.0049 0.2922 0.044 Uiso 1 1 calc R
H12C H 0.5072 0.0860 0.3107 0.044 Uiso 1 1 calc R
C13 C 0.1471(3) 0.01490(15) 0.39915(9) 0.0280(4) Uani 1 1 d .
H13A H 0.1514 0.0112 0.4423 0.042 Uiso 1 1 calc R
H13B H 0.0851 -0.0548 0.3774 0.042 Uiso 1 1 calc R
H13C H 0.0667 0.0695 0.3884 0.042 Uiso 1 1 calc R
C14 C 1.3120(2) 0.65779(12) 0.67565(7) 0.0152(3) Uani 1 1 d .
H14A H 1.2702 0.7170 0.6551 0.018 Uiso 1 1 calc R
H14B H 1.4618 0.6699 0.6818 0.018 Uiso 1 1 calc R
C15 C 1.2302(2) 0.66199(12) 0.73748(7) 0.0158(3) Uani 1 1 d .
C16 C 1.0050(3) 0.65986(14) 0.73545(8) 0.0215(3) Uani 1 1 d .
H16A H 0.9342 0.5896 0.7166 0.032 Uiso 1 1 calc R
H16B H 0.9660 0.7155 0.7122 0.032 Uiso 1 1 calc R
H16C H 0.9683 0.6730 0.7762 0.032 Uiso 1 1 calc R
C17 C 1.4826(3) 0.61081(13) 0.79731(7) 0.0191(3) Uani 1 1 d .
H17A H 1.5838 0.5883 0.7714 0.023 Uiso 1 1 calc R
H17B H 1.5005 0.5811 0.8358 0.023 Uiso 1 1 calc R
C18 C 1.5025(3) 0.73233(14) 0.80743(9) 0.0261(4) Uani 1 1 d .
H18A H 1.5019 0.7576 0.8504 0.031 Uiso 1 1 calc R
H18B H 1.6300 0.7662 0.7938 0.031 Uiso 1 1 calc R
O21 O 0.14882(18) 0.31543(9) 0.08157(5) 0.0192(2) Uani 1 1 d .
O22 O 0.29605(17) 0.23044(9) -0.12296(5) 0.0169(2) Uani 1 1 d .
O23 O 0.1997(2) 0.08589(9) -0.07453(5) 0.0231(3) Uani 1 1 d .
O24 O 0.34662(17) 0.61298(9) -0.06247(5) 0.0167(2) Uani 1 1 d .
O25 O 0.29761(18) 0.76463(9) 0.01859(5) 0.0182(2) Uani 1 1 d .
H25 H 0.3229 0.7378 -0.0150 0.027 Uiso 1 1 calc R
O26 O 0.33410(16) 0.60877(9) 0.25652(5) 0.0150(2) Uani 1 1 d .
O27 O 0.33951(17) 0.78769(9) 0.24945(5) 0.0168(2) Uani 1 1 d .
N21 N 0.2165(2) 0.24660(11) -0.02631(6) 0.0165(3) Uani 1 1 d .
H21 H 0.1853 0.2084 0.0027 0.020 Uiso 1 1 calc R
C21 C 0.1858(2) 0.38576(12) 0.04946(7) 0.0140(3) Uani 1 1 d .
C22 C 0.2324(2) 0.35560(12) -0.01332(7) 0.0138(3) Uani 1 1 d .
C23 C 0.2851(2) 0.43114(12) -0.04930(7) 0.0143(3) Uani 1 1 d .
H23 H 0.3170 0.4098 -0.0884 0.017 Uiso 1 1 calc R
C24 C 0.2939(2) 0.54494(12) -0.02900(7) 0.0141(3) Uani 1 1 d .
C24A C 0.2414(2) 0.57759(13) 0.03124(7) 0.0132(3) Uani 1 1 d .
C25 C 0.2441(2) 0.68599(12) 0.05202(7) 0.0144(3) Uani 1 1 d .
C26 C 0.1846(2) 0.71449(12) 0.10866(7) 0.0153(3) Uani 1 1 d .
H26 H 0.1877 0.7879 0.1226 0.018 Uiso 1 1 calc R
C27 C 0.1215(2) 0.63768(13) 0.14443(7) 0.0146(3) Uani 1 1 d .
C28 C 0.1246(2) 0.52923(13) 0.12489(7) 0.0142(3) Uani 1 1 d .
H28 H 0.0851 0.4760 0.1498 0.017 Uiso 1 1 calc R
C28A C 0.1854(2) 0.50026(12) 0.06949(7) 0.0133(3) Uani 1 1 d .
C29 C 0.2440(2) 0.19027(13) -0.07978(7) 0.0162(3) Uani 1 1 d .
C30 C 0.2209(3) 0.00329(13) -0.12449(8) 0.0236(4) Uani 1 1 d .
C31 C 0.4382(3) 0.01637(14) -0.13953(9) 0.0272(4) Uani 1 1 d .
H31A H 0.4722 0.0848 -0.1553 0.041 Uiso 1 1 calc R
H31B H 0.4534 -0.0424 -0.1697 0.041 Uiso 1 1 calc R
H31C H 0.5292 0.0152 -0.1033 0.041 Uiso 1 1 calc R
C32 C 0.0701(3) 0.00932(15) -0.17772(9) 0.0299(4) Uani 1 1 d .
H32A H -0.0663 0.0043 -0.1650 0.045 Uiso 1 1 calc R
H32B H 0.0737 -0.0500 -0.2089 0.045 Uiso 1 1 calc R
H32C H 0.1056 0.0775 -0.1936 0.045 Uiso 1 1 calc R
C33 C 0.1647(4) -0.09935(15) -0.09695(10) 0.0426(6) Uani 1 1 d .
H33A H 0.2556 -0.0982 -0.0604 0.064 Uiso 1 1 calc R
H33B H 0.1777 -0.1609 -0.1255 0.064 Uiso 1 1 calc R
H33C H 0.0247 -0.1051 -0.0872 0.064 Uiso 1 1 calc R
C34 C 0.0441(2) 0.66618(13) 0.20361(7) 0.0151(3) Uani 1 1 d .
H34A H -0.0579 0.6060 0.2112 0.018 Uiso 1 1 calc R
H34B H -0.0242 0.7295 0.2012 0.018 Uiso 1 1 calc R
C35 C 0.2108(2) 0.69076(12) 0.25636(7) 0.0135(3) Uani 1 1 d .
C36 C 0.1191(2) 0.69956(13) 0.31536(7) 0.0179(3) Uani 1 1 d .
H36A H 0.0370 0.6309 0.3196 0.027 Uiso 1 1 calc R
H36B H 0.0336 0.7555 0.3160 0.027 Uiso 1 1 calc R
H36C H 0.2277 0.7179 0.3485 0.027 Uiso 1 1 calc R
C37 C 0.5263(2) 0.65133(13) 0.23907(8) 0.0184(3) Uani 1 1 d .
H37A H 0.5280 0.6377 0.1952 0.022 Uiso 1 1 calc R
H37B H 0.6369 0.6204 0.2591 0.022 Uiso 1 1 calc R
C38 C 0.5445(2) 0.76967(13) 0.25980(7) 0.0170(3) Uani 1 1 d .
H38A H 0.5962 0.7866 0.3027 0.020 Uiso 1 1 calc R
H38B H 0.6345 0.8129 0.2361 0.020 Uiso 1 1 calc R

loop_
_atom_site_aniso_label
_atom_site_aniso_U_11
_atom_site_aniso_U_22
_atom_site_aniso_U_33
_atom_site_aniso_U_23
_atom_site_aniso_U_13
_atom_site_aniso_U_12
O1 0.0175(6) 0.0160(5) 0.0207(6) -0.0001(4) -0.0012(5) 0.0056(4)
O2 0.0195(6) 0.0177(6) 0.0213(6) -0.0005(5) -0.0039(5) 0.0021(4)
O3 0.0177(6) 0.0137(5) 0.0196(6) -0.0022(4) -0.0025(5) 0.0015(4)
O4 0.0214(6) 0.0149(5) 0.0196(6) 0.0007(4) 0.0025(5) 0.0070(4)
O5 0.0163(6) 0.0184(6) 0.0177(6) -0.0002(4) 0.0004(4) 0.0064(4)
O6 0.0175(6) 0.0161(5) 0.0167(6) 0.0022(4) -0.0002(4) 0.0015(4)
O7 0.0219(6) 0.0152(5) 0.0171(6) -0.0029(4) -0.0019(5) 0.0033(4)
N1 0.0149(6) 0.0111(6) 0.0160(7) 0.0002(5) 0.0016(5) 0.0033(5)
C1 0.0153(8) 0.0135(7) 0.0117(7) 0.0037(5) 0.0019(6) 0.0031(5)
C2 0.0151(7) 0.0146(7) 0.0117(7) 0.0019(6) 0.0027(6) -0.0001(6)
C3 0.0176(8) 0.0133(7) 0.0155(8) -0.0011(6) 0.0025(6) 0.0019(6)
C4 0.0171(8) 0.0154(7) 0.0134(7) 0.0037(6) 0.0048(6) 0.0035(6)
C4A 0.0155(7) 0.0149(7) 0.0109(7) 0.0021(6) 0.0031(6) 0.0021(6)
C5 0.0151(8) 0.0188(8) 0.0120(7) 0.0063(6) 0.0042(6) 0.0054(6)
C6 0.0140(7) 0.0204(8) 0.0113(7) 0.0032(6) 0.0014(6) 0.0020(6)
C7 0.0141(7) 0.0154(7) 0.0104(7) 0.0029(6) 0.0030(6) -0.0012(6)
C8 0.0149(7) 0.0159(7) 0.0130(7) 0.0036(6) 0.0049(6) 0.0028(6)
C8A 0.0121(7) 0.0156(7) 0.0114(7) 0.0045(6) 0.0037(6) 0.0020(5)
C9 0.0142(7) 0.0152(7) 0.0147(7) 0.0012(6) 0.0032(6) 0.0005(6)
C10 0.0207(8) 0.0141(8) 0.0222(9) -0.0041(6) 0.0006(7) 0.0006(6)
C11 0.0316(10) 0.0161(8) 0.0386(11) -0.0062(7) -0.0040(8) 0.0052(7)
C12 0.0395(11) 0.0226(9) 0.0223(9) -0.0040(7) 0.0023(8) -0.0005(8)
C13 0.0238(9) 0.0206(8) 0.0365(11) -0.0048(7) 0.0081(8) -0.0029(7)
C14 0.0150(7) 0.0162(7) 0.0131(7) 0.0018(6) 0.0006(6) -0.0007(6)
C15 0.0160(8) 0.0148(7) 0.0157(8) 0.0011(6) 0.0011(6) 0.0008(6)
C16 0.0162(8) 0.0255(9) 0.0227(9) -0.0001(7) 0.0018(7) 0.0055(6)
C17 0.0186(8) 0.0216(8) 0.0172(8) 0.0016(6) -0.0001(6) 0.0056(6)
C18 0.0219(9) 0.0210(9) 0.0319(10) -0.0034(7) -0.0083(7) 0.0032(7)
O21 0.0232(6) 0.0181(6) 0.0168(6) 0.0046(4) 0.0052(5) 0.0015(4)
O22 0.0203(6) 0.0166(5) 0.0144(6) 0.0022(4) 0.0033(4) 0.0035(4)
O23 0.0367(7) 0.0146(6) 0.0182(6) 0.0012(5) 0.0099(5) 0.0016(5)
O24 0.0180(6) 0.0177(5) 0.0145(5) 0.0045(4) 0.0031(4) 0.0007(4)
O25 0.0225(6) 0.0167(6) 0.0157(6) 0.0034(4) 0.0042(5) 0.0017(4)
O26 0.0135(5) 0.0146(5) 0.0179(6) 0.0037(4) 0.0021(4) 0.0037(4)
O27 0.0176(6) 0.0137(5) 0.0193(6) 0.0029(4) 0.0032(4) 0.0016(4)
N21 0.0203(7) 0.0148(6) 0.0150(7) 0.0043(5) 0.0030(5) 0.0026(5)
C21 0.0102(7) 0.0176(8) 0.0141(7) 0.0036(6) -0.0002(6) 0.0015(5)
C22 0.0107(7) 0.0174(7) 0.0128(7) -0.0004(6) 0.0000(6) 0.0032(5)
C23 0.0121(7) 0.0183(8) 0.0127(7) 0.0011(6) 0.0003(6) 0.0046(5)
C24 0.0093(7) 0.0193(8) 0.0131(7) 0.0020(6) -0.0016(6) 0.0019(5)
C24A 0.0094(7) 0.0169(7) 0.0128(7) 0.0015(6) -0.0006(5) 0.0018(5)
C25 0.0125(7) 0.0158(7) 0.0145(8) 0.0034(6) -0.0007(6) 0.0008(6)
C26 0.0131(7) 0.0150(7) 0.0167(8) -0.0009(6) -0.0007(6) 0.0018(5)
C27 0.0110(7) 0.0192(8) 0.0134(7) 0.0013(6) -0.0003(6) 0.0029(6)
C28 0.0106(7) 0.0189(8) 0.0129(7) 0.0036(6) -0.0005(6) 0.0017(5)
C28A 0.0100(7) 0.0169(7) 0.0126(7) 0.0015(6) -0.0008(6) 0.0020(5)
C29 0.0155(8) 0.0149(7) 0.0185(8) 0.0032(6) 0.0015(6) 0.0028(6)
C30 0.0383(10) 0.0134(8) 0.0188(8) -0.0005(6) 0.0092(7) 0.0013(7)
C31 0.0348(11) 0.0203(8) 0.0274(10) 0.0003(7) 0.0033(8) 0.0098(7)
C32 0.0295(10) 0.0270(9) 0.0287(10) -0.0052(8) 0.0042(8) -0.0039(8)
C33 0.0787(18) 0.0160(9) 0.0346(12) 0.0037(8) 0.0237(11) 0.0017(10)
C34 0.0144(7) 0.0200(8) 0.0114(7) 0.0007(6) 0.0017(6) 0.0050(6)
C35 0.0141(7) 0.0134(7) 0.0132(7) 0.0016(5) 0.0025(6) 0.0024(6)
C36 0.0183(8) 0.0201(8) 0.0151(8) 0.0006(6) 0.0050(6) 0.0017(6)
C37 0.0162(8) 0.0214(8) 0.0185(8) 0.0033(6) 0.0046(6) 0.0038(6)
C38 0.0133(8) 0.0221(8) 0.0150(8) 0.0024(6) 0.0035(6) -0.0007(6)

loop_
_atom_type_symbol
_atom_type_description
_atom_type_scat_dispersion_real
_atom_type_scat_dispersion_imag
_atom_type_scat_source
C C 0.0181 0.0091 'International Tables Vol C Tables 4.2.6.8 and 6.1.1.4'
H H 0.0000 0.0000 'International Tables Vol C Tables 4.2.6.8 and 6.1.1.4'
N N 0.0311 0.0180 'International Tables Vol C Tables 4.2.6.8 and 6.1.1.4'
O O 0.0492 0.0322 'International Tables Vol C Tables 4.2.6.8 and 6.1.1.4'

loop_
_geom_angle_atom_site_label_1
_geom_angle_atom_site_label_2
_geom_angle_atom_site_label_3
_geom_angle
C9 O3 C10 120.97(13)
C5 O5 H5 109.5
C15 O6 C17 106.77(12)
C18 O7 C15 107.92(12)
C2 N1 C9 131.16(14)
C2 N1 H1 114.4
C9 N1 H1 114.4
O1 C1 C8A 121.80(14)
O1 C1 C2 119.48(14)
C8A C1 C2 118.72(13)
C3 C2 N1 129.30(15)
C3 C2 C1 119.94(14)
N1 C2 C1 110.75(13)
C2 C3 C4 121.76(15)
C2 C3 H3 119.1
C4 C3 H3 119.1
O4 C4 C3 119.97(15)
O4 C4 C4A 120.45(15)
C3 C4 C4A 119.58(14)
C5 C4A C8A 118.31(14)
C5 C4A C4 121.27(14)
C8A C4A C4 120.37(14)
O5 C5 C6 118.51(14)
O5 C5 C4A 121.54(15)
C6 C5 C4A 119.95(14)
C7 C6 C5 121.09(15)
C7 C6 H6 119.5
C5 C6 H6 119.5
C6 C7 C8 119.28(14)
C6 C7 C14 120.23(14)
C8 C7 C14 120.49(14)
C8A C8 C7 119.73(15)
C8A C8 H8 120.1
C7 C8 H8 120.1
C8 C8A C4A 121.61(15)
C8 C8A C1 118.78(14)
C4A C8A C1 119.59(14)
O2 C9 O3 127.61(15)
O2 C9 N1 121.13(15)
O3 C9 N1 111.26(14)
O3 C10 C12 109.81(14)
O3 C10 C13 110.17(13)
C12 C10 C13 112.97(16)
O3 C10 C11 101.34(13)
C12 C10 C11 111.25(15)
C13 C10 C11 110.70(15)
C10 C11 H11A 109.5
C10 C11 H11B 109.5
H11A C11 H11B 109.5
C10 C11 H11C 109.5
H11A C11 H11C 109.5
H11B C11 H11C 109.5
C10 C12 H12A 109.5
C10 C12 H12B 109.5
H12A C12 H12B 109.5
C10 C12 H12C 109.5
H12A C12 H12C 109.5
H12B C12 H12C 109.5
C10 C13 H13A 109.5
C10 C13 H13B 109.5
H13A C13 H13B 109.5
C10 C13 H13C 109.5
H13A C13 H13C 109.5
H13B C13 H13C 109.5
C7 C14 C15 114.23(13)
C7 C14 H14A 108.7
C15 C14 H14A 108.7
C7 C14 H14B 108.7
C15 C14 H14B 108.7
H14A C14 H14B 107.6
O6 C15 O7 105.58(12)
O6 C15 C16 108.37(14)
O7 C15 C16 108.97(13)
O6 C15 C14 111.14(13)
O7 C15 C14 107.80(13)
C16 C15 C14 114.58(14)
C15 C16 H16A 109.5
C15 C16 H16B 109.5
H16A C16 H16B 109.5
C15 C16 H16C 109.5
H16A C16 H16C 109.5
H16B C16 H16C 109.5
O6 C17 C18 103.85(13)
O6 C17 H17A 111.0
C18 C17 H17A 111.0
O6 C17 H17B 111.0
C18 C17 H17B 111.0
H17A C17 H17B 109.0
O7 C18 C17 105.74(13)
O7 C18 H18A 110.6
C17 C18 H18A 110.6
O7 C18 H18B 110.6
C17 C18 H18B 110.6
H18A C18 H18B 108.7
C29 O23 C30 120.80(13)
C25 O25 H25 109.5
C35 O26 C37 107.76(12)
C35 O27 C38 107.39(12)
C22 N21 C29 127.23(14)
C22 N21 H21 116.4
C29 N21 H21 116.4
O21 C21 C28A 122.85(14)
O21 C21 C22 119.21(14)
C28A C21 C22 117.94(13)
C23 C22 N21 127.63(15)
C23 C22 C21 121.24(14)
N21 C22 C21 111.13(14)
C22 C23 C24 121.19(14)
C22 C23 H23 119.4
C24 C23 H23 119.4
O24 C24 C23 119.98(14)
O24 C24 C24A 120.72(14)
C23 C24 C24A 119.30(14)
C25 C24A C28A 118.40(14)
C25 C24A C24 121.07(14)
C28A C24A C24 120.53(14)
O25 C25 C26 118.04(14)
O25 C25 C24A 122.08(14)
C26 C25 C24A 119.85(14)
C27 C26 C25 121.08(14)
C27 C26 H26 119.5
C25 C26 H26 119.5
C26 C27 C28 119.49(14)
C26 C27 C34 121.82(14)
C28 C27 C34 118.68(14)
C28A C28 C27 119.94(15)
C28A C28 H28 120.0
C27 C28 H28 120.0
C28 C28A C24A 121.14(15)
C28 C28A C21 119.17(14)
C24A C28A C21 119.66(14)
O22 C29 O23 127.62(15)
O22 C29 N21 124.74(15)
O23 C29 N21 107.63(13)
O23 C30 C31 110.17(14)
O23 C30 C32 109.54(15)
C31 C30 C32 112.91(15)
O23 C30 C33 101.44(14)
C31 C30 C33 111.28(17)
C32 C30 C33 110.90(17)
C30 C31 H31A 109.5
C30 C31 H31B 109.5
H31A C31 H31B 109.5
C30 C31 H31C 109.5
H31A C31 H31C 109.5
H31B C31 H31C 109.5
C30 C32 H32A 109.5
C30 C32 H32B 109.5
H32A C32 H32B 109.5
C30 C32 H32C 109.5
H32A C32 H32C 109.5
H32B C32 H32C 109.5
C30 C33 H33A 109.5
C30 C33 H33B 109.5
H33A C33 H33B 109.5
C30 C33 H33C 109.5
H33A C33 H33C 109.5
H33B C33 H33C 109.5
C27 C34 C35 113.47(13)
C27 C34 H34A 108.9
C35 C34 H34A 108.9
C27 C34 H34B 108.9
C35 C34 H34B 108.9
H34A C34 H34B 107.7
O26 C35 O27 107.01(12)
O26 C35 C36 108.31(13)
O27 C35 C36 111.44(12)
O26 C35 C34 111.15(12)
O27 C35 C34 108.31(13)
C36 C35 C34 110.59(13)
C35 C36 H36A 109.5
C35 C36 H36B 109.5
H36A C36 H36B 109.5
C35 C36 H36C 109.5
H36A C36 H36C 109.5
H36B C36 H36C 109.5
O26 C37 C38 102.63(12)
O26 C37 H37A 111.2
C38 C37 H37A 111.2
O26 C37 H37B 111.2
C38 C37 H37B 111.2
H37A C37 H37B 109.2
O27 C38 C37 102.36(12)
O27 C38 H38A 111.3
C37 C38 H38A 111.3
O27 C38 H38B 111.3
C37 C38 H38B 111.3
H38A C38 H38B 109.2

loop_
_geom_bond_atom_site_label_1
_geom_bond_atom_site_label_2
_geom_bond_distance
O1 C1 1.2176(19)
O2 C9 1.206(2)
O3 C9 1.3290(19)
O3 C10 1.4908(18)
O4 C4 1.2437(19)
O5 C5 1.3530(18)
O5 H5 0.8400
O6 C15 1.4228(19)
O6 C17 1.4305(19)
O7 C18 1.427(2)
O7 C15 1.4281(18)
N1 C2 1.379(2)
N1 C9 1.3877(19)
N1 H1 0.8800
C1 C8A 1.474(2)
C1 C2 1.512(2)
C2 C3 1.354(2)
C3 C4 1.455(2)
C3 H3 0.9500
C4 C4A 1.469(2)
C4A C5 1.403(2)
C4A C8A 1.405(2)
C5 C6 1.399(2)
C6 C7 1.391(2)
C6 H6 0.9500
C7 C8 1.400(2)
C7 C14 1.514(2)
C8 C8A 1.387(2)
C8 H8 0.9500
C10 C12 1.512(3)
C10 C13 1.519(2)
C10 C11 1.526(2)
C11 H11A 0.9800
C11 H11B 0.9800
C11 H11C 0.9800
C12 H12A 0.9800
C12 H12B 0.9800
C12 H12C 0.9800
C13 H13A 0.9800
C13 H13B 0.9800
C13 H13C 0.9800
C14 C15 1.547(2)
C14 H14A 0.9900
C14 H14B 0.9900
C15 C16 1.507(2)
C16 H16A 0.9800
C16 H16B 0.9800
C16 H16C 0.9800
C17 C18 1.523(2)
C17 H17A 0.9900
C17 H17B 0.9900
C18 H18A 0.9900
C18 H18B 0.9900
O21 C21 1.2243(19)
O22 C29 1.206(2)
O23 C29 1.3382(19)
O23 C30 1.4898(19)
O24 C24 1.2442(19)
O25 C25 1.3451(19)
O25 H25 0.8400
O26 C35 1.4277(18)
O26 C37 1.4304(18)
O27 C35 1.4288(18)
O27 C38 1.4333(19)
N21 C22 1.373(2)
N21 C29 1.379(2)
N21 H21 0.8800
C21 C28A 1.479(2)
C21 C22 1.503(2)
C22 C23 1.354(2)
C23 C24 1.462(2)
C23 H23 0.9500
C24 C24A 1.470(2)
C24A C25 1.406(2)
C24A C28A 1.411(2)
C25 C26 1.403(2)
C26 C27 1.379(2)
C26 H26 0.9500
C27 C28 1.407(2)
C27 C34 1.507(2)
C28 C28A 1.382(2)
C28 H28 0.9500
C30 C31 1.518(3)
C30 C32 1.519(3)
C30 C33 1.520(3)
C31 H31A 0.9800
C31 H31B 0.9800
C31 H31C 0.9800
C32 H32A 0.9800
C32 H32B 0.9800
C32 H32C 0.9800
C33 H33A 0.9800
C33 H33B 0.9800
C33 H33C 0.9800
C34 C35 1.532(2)
C34 H34A 0.9900
C34 H34B 0.9900
C35 C36 1.520(2)
C36 H36A 0.9800
C36 H36B 0.9800
C36 H36C 0.9800
C37 C38 1.512(2)
C37 H37A 0.9900
C37 H37B 0.9900
C38 H38A 0.9900
C38 H38B 0.9900

loop_
_geom_hbond_atom_site_label_D
_geom_hbond_atom_site_label_H
_geom_hbond_atom_site_label_A
_geom_hbond_distance_DH
_geom_hbond_distance_HA
_geom_hbond_distance_DA
_geom_hbond_angle_DHA
_geom_hbond_site_symmetry_A
N1 H1 O1 0.88 2.16 2.6106(17) 111.4 .
N1 H1 O1 0.88 2.15 3.0228(17) 169.0 2_666
O5 H5 O4 0.84 1.84 2.5800(16) 146.2 .
N21 H21 O21 0.88 2.18 2.6048(18) 109.2 .
O25 H25 O24 0.84 1.86 2.5940(16) 145.9 .

loop_
_geom_torsion_atom_site_label_1
_geom_torsion_atom_site_label_2
_geom_torsion_atom_site_label_3
_geom_torsion_atom_site_label_4
_geom_torsion
C9 N1 C2 C3 2.0(3)
C9 N1 C2 C1 -178.91(15)
O1 C1 C2 C3 -177.62(16)
C8A C1 C2 C3 1.6(2)
O1 C1 C2 N1 3.2(2)
C8A C1 C2 N1 -177.65(13)
N1 C2 C3 C4 177.78(15)
C1 C2 C3 C4 -1.3(2)
C2 C3 C4 O4 179.18(16)
C2 C3 C4 C4A -0.3(2)
O4 C4 C4A C5 -0.3(2)
C3 C4 C4A C5 179.19(15)
O4 C4 C4A C8A -177.84(15)
C3 C4 C4A C8A 1.6(2)
C8A C4A C5 O5 179.56(14)
C4 C4A C5 O5 1.9(2)
C8A C4A C5 C6 0.2(2)
C4 C4A C5 C6 -177.39(15)
O5 C5 C6 C7 -178.73(14)
C4A C5 C6 C7 0.6(2)
C5 C6 C7 C8 -1.7(2)
C5 C6 C7 C14 178.38(15)
C6 C7 C8 C8A 1.8(2)
C14 C7 C8 C8A -178.20(14)
C7 C8 C8A C4A -1.0(2)
C7 C8 C8A C1 177.90(14)
C5 C4A C8A C8 0.0(2)
C4 C4A C8A C8 177.62(15)
C5 C4A C8A C1 -178.92(14)
C4 C4A C8A C1 -1.3(2)
O1 C1 C8A C8 0.0(2)
C2 C1 C8A C8 -179.20(14)
O1 C1 C8A C4A 178.92(15)
C2 C1 C8A C4A -0.3(2)
C10 O3 C9 O2 0.8(3)
C10 O3 C9 N1 -178.77(13)
C2 N1 C9 O2 -171.84(16)
C2 N1 C9 O3 7.7(2)
C9 O3 C10 C12 64.88(19)
C9 O3 C10 C13 -60.2(2)
C9 O3 C10 C11 -177.40(14)
C6 C7 C14 C15 -96.49(17)
C8 C7 C14 C15 83.55(18)
C17 O6 C15 O7 -33.07(15)
C17 O6 C15 C16 -149.70(13)
C17 O6 C15 C14 83.55(14)
C18 O7 C15 O6 25.04(17)
C18 O7 C15 C16 141.26(15)
C18 O7 C15 C14 -93.83(16)
C7 C14 C15 O6 56.89(17)
C7 C14 C15 O7 172.14(13)
C7 C14 C15 C16 -66.37(19)
C15 O6 C17 C18 27.38(17)
C15 O7 C18 C17 -7.91(18)
O6 C17 C18 O7 -11.84(18)
C29 N21 C22 C23 -2.5(3)
C29 N21 C22 C21 178.49(15)
O21 C21 C22 C23 -176.32(15)
C28A C21 C22 C23 4.1(2)
O21 C21 C22 N21 2.8(2)
C28A C21 C22 N21 -176.77(13)
N21 C22 C23 C24 179.54(15)
C21 C22 C23 C24 -1.5(2)
C22 C23 C24 O24 178.58(15)
C22 C23 C24 C24A -1.0(2)
O24 C24 C24A C25 1.7(2)
C23 C24 C24A C25 -178.75(14)
O24 C24 C24A C28A -178.79(14)
C23 C24 C24A C28A 0.7(2)
C28A C24A C25 O25 179.35(14)
C24 C24A C25 O25 -1.1(2)
C28A C24A C25 C26 -2.4(2)
C24 C24A C25 C26 177.11(14)
O25 C25 C26 C27 177.83(14)
C24A C25 C26 C27 -0.5(2)
C25 C26 C27 C28 2.6(2)
C25 C26 C27 C34 -175.95(14)
C26 C27 C28 C28A -1.8(2)
C34 C27 C28 C28A 176.83(14)
C27 C28 C28A C24A -1.2(2)
C27 C28 C28A C21 -179.40(14)
C25 C24A C28A C28 3.2(2)
C24 C24A C28A C28 -176.28(14)
C25 C24A C28A C21 -178.55(14)
C24 C24A C28A C21 1.9(2)
O21 C21 C28A C28 -5.5(2)
C22 C21 C28A C28 173.97(14)
O21 C21 C28A C24A 176.20(15)
C22 C21 C28A C24A -4.3(2)
C30 O23 C29 O22 2.9(3)
C30 O23 C29 N21 -178.06(14)
C22 N21 C29 O22 3.5(3)
C22 N21 C29 O23 -175.53(15)
C29 O23 C30 C31 59.5(2)
C29 O23 C30 C32 -65.3(2)
C29 O23 C30 C33 177.44(16)
C26 C27 C34 C35 -89.62(18)
C28 C27 C34 C35 91.80(17)
C37 O26 C35 O27 -10.26(16)
C37 O26 C35 C36 -130.50(13)
C37 O26 C35 C34 107.82(14)
C38 O27 C35 O26 -13.53(15)
C38 O27 C35 C36 104.70(14)
C38 O27 C35 C34 -133.44(12)
C27 C34 C35 O26 -49.76(18)
C27 C34 C35 O27 67.53(16)
C27 C34 C35 C36 -170.10(13)
C35 O26 C37 C38 28.34(15)
C35 O27 C38 C37 30.27(15)
O26 C37 C38 O27 -35.60(15)
